data_8105286
loop_
_publ_author_name
'Feng, Aiqing'
'Lv, Bin'

_publ_section_title
;
 Crystal structure of
 1-(3-chlorophenyl)-4-(4-(((2,3-dihydro-1H-inden-5-yl)oxy)methyl)phenethyl)piperazine,
 C28H31ClN2O
;
_journal_issue 4
_journal_name_full 'Zeitschrift f\"ur Kristallographie - New Crystal Structures'
_journal_page_first 783
_journal_page_last 785
_journal_paper_doi 10.1515/ncrs-2020-0005
_journal_volume 235
_journal_year 2020
_chemical_formula_moiety 'C28 H31 Cl N2 O'
_chemical_formula_sum 'C28 H31 Cl N2 O'
_chemical_formula_weight 447.00
_space_group_crystal_system monoclinic
_space_group_IT_number 14
_space_group_name_Hall '-P 2ybc'
_space_group_name_H-M_alt 'P 1 21/c 1'
_atom_sites_solution_hydrogens geom
_atom_sites_solution_primary dual
_cell_angle_alpha 90
_cell_angle_beta 93.403(6)
_cell_angle_gamma 90
_cell_formula_units_Z 4
_cell_length_a 21.9309(11)
_cell_length_b 9.9648(5)
_cell_length_c 11.0049(7)
_cell_measurement_reflns_used 3799
_cell_measurement_temperature 293(2)
_cell_measurement_theta_max 26.4910
_cell_measurement_theta_min 3.8200
_cell_volume 2400.7(2)
_computing_cell_refinement 'CrysAlisPro 1.171.38.41r (Rigaku OD, 2015)'
_computing_data_collection 'CrysAlisPro 1.171.38.41r (Rigaku OD, 2015)'
_computing_data_reduction 'CrysAlisPro 1.171.38.41r (Rigaku OD, 2015)'
_computing_molecular_graphics 'Olex2 (Dolomanov et al., 2009)'
_computing_publication_material 'Olex2 (Dolomanov et al., 2009)'
_computing_structure_refinement 'ShelXL (Sheldrick, 2015)'
_computing_structure_solution 'ShelXT (Sheldrick, 2015)'
_diffrn_ambient_temperature 293(2)
_diffrn_detector 'CCD plate'
_diffrn_detector_area_resol_mean 8.0584
_diffrn_detector_type EosS2
_diffrn_measured_fraction_theta_full 0.995
_diffrn_measured_fraction_theta_max 0.995
_diffrn_measurement_details
;
List of Runs (angles in degrees, time in seconds):

  # Type    Start    End  Width  t~exp~   \w     \q     \k     \f   Frames
--------------------------------------------------------------------------
  1  \w    -80.00  14.00   1.00   15.96    --  -12.53 -77.00 150.00   94
  2  \w     -3.00  81.00   1.00   15.96    --   13.55  57.00  90.00   84
  3  \w    -54.00  30.00   1.00   15.96    --   13.55 -57.00 -90.00   84
  4  \w    -20.00   9.00   1.00   15.96    --   13.55 -99.00  90.00   29
;
_diffrn_measurement_device 'four-circle diffractometer'
_diffrn_measurement_device_type 'SuperNova, Single source at offset, EosS2'
_diffrn_measurement_method '\w scans'
_diffrn_orient_matrix_type 'CrysAlisPro convention (1999,Acta A55,543-557)'
_diffrn_orient_matrix_UB_11 0.0256185000
_diffrn_orient_matrix_UB_12 0.0427254000
_diffrn_orient_matrix_UB_13 -0.0045776000
_diffrn_orient_matrix_UB_21 -0.0190491000
_diffrn_orient_matrix_UB_22 0.0491422000
_diffrn_orient_matrix_UB_23 -0.0294811000
_diffrn_orient_matrix_UB_31 -0.0056096000
_diffrn_orient_matrix_UB_32 0.0286439000
_diffrn_orient_matrix_UB_33 0.0572696000
_diffrn_radiation_monochromator mirror
_diffrn_radiation_probe x-ray
_diffrn_radiation_type MoK\a
_diffrn_radiation_wavelength 0.71073
_diffrn_reflns_av_R_equivalents 0.0276
_diffrn_reflns_av_unetI/netI 0.0332
_diffrn_reflns_Laue_measured_fraction_full 0.995
_diffrn_reflns_Laue_measured_fraction_max 0.995
_diffrn_reflns_limit_h_max 26
_diffrn_reflns_limit_h_min -19
_diffrn_reflns_limit_k_max 11
_diffrn_reflns_limit_k_min -11
_diffrn_reflns_limit_l_max 13
_diffrn_reflns_limit_l_min -12
_diffrn_reflns_number 12758
_diffrn_reflns_point_group_measured_fraction_full 0.995
_diffrn_reflns_point_group_measured_fraction_max 0.995
_diffrn_reflns_theta_full 24.996
_diffrn_reflns_theta_max 24.996
_diffrn_reflns_theta_min 3.390
_diffrn_source 'micro-focus sealed X-ray tube'
_diffrn_source_type 'SuperNova (Mo) X-ray Source'
_exptl_absorpt_coefficient_mu 0.182
_exptl_absorpt_correction_T_max 0.977
_exptl_absorpt_correction_T_min 0.968
_exptl_absorpt_correction_type multi-scan
_exptl_absorpt_process_details
;
CrysAlisPro 1.171.38.41r (Rigaku Oxford Diffraction, 2015)
Empirical absorption correction using spherical harmonics,
 implemented in SCALE3 ABSPACK scaling algorithm.
;
_exptl_crystal_colour 'clear light yellow'
_exptl_crystal_colour_lustre clear
_exptl_crystal_colour_modifier light
_exptl_crystal_colour_primary yellow
_exptl_crystal_density_diffrn 1.237
_exptl_crystal_description block
_exptl_crystal_F_000 952
_exptl_crystal_size_max 0.18
_exptl_crystal_size_mid 0.15
_exptl_crystal_size_min 0.13
_refine_diff_density_max 0.176
_refine_diff_density_min -0.237
_refine_diff_density_rms 0.037
_refine_ls_extinction_coef .
_refine_ls_extinction_method none
_refine_ls_goodness_of_fit_ref 1.044
_refine_ls_hydrogen_treatment constr
_refine_ls_matrix_type full
_refine_ls_number_parameters 289
_refine_ls_number_reflns 4194
_refine_ls_number_restraints 0
_refine_ls_restrained_S_all 1.044
_refine_ls_R_factor_all 0.0863
_refine_ls_R_factor_gt 0.0566
_refine_ls_shift/su_max 0.000
_refine_ls_shift/su_mean 0.000
_refine_ls_structure_factor_coef Fsqd
_refine_ls_weighting_details 'w=1/[\s^2^(Fo^2^)+(0.0473P)^2^+1.2901P] where P=(Fo^2^+2Fc^2^)/3'
_refine_ls_weighting_scheme calc
_refine_ls_wR_factor_gt 0.1231
_refine_ls_wR_factor_ref 0.1355
_reflns_Friedel_coverage 0.000
_reflns_Friedel_fraction_full .
_reflns_Friedel_fraction_max .
_reflns_number_gt 2973
_reflns_number_total 4213
_reflns_threshold_expression 'I > 2\s(I)'
_cod_data_source_file suppl_ncrs-2020-0005_suppl.cif
_cod_data_source_block wcl-l14
_cod_database_code 8105286
_shelx_space_group_comment
;
The symmetry employed for this shelxl refinement is uniquely defined
by the following loop, which should always be used as a source of
symmetry information in preference to the above space-group names.
They are only intended as comments.
;
_shelx_estimated_absorpt_t_max 0.977
_shelx_estimated_absorpt_t_min 0.968
_reflns_odcompleteness_completeness 99.63
_reflns_odcompleteness_iscentric 1
_reflns_odcompleteness_theta 24.66
_olex2_refinement_description
;
1. Fixed Uiso
 At 1.2 times of:
  All C(H) groups, All C(H,H) groups
2.a Secondary CH2 refined with riding coordinates:
 C22(H22A,H22B), C20(H20A,H20B), C10(H10A,H10B), C17(H17A,H17B), C21(H21A,
 H21B), C2(H2A,H2B), C19(H19A,H19B), C9(H9A,H9B), C18(H18A,H18B), C1(H1A,H1B)
2.b Aromatic/amide H refined with riding coordinates:
 C12(H12), C24(H24), C13(H13), C6(H6), C15(H15), C28(H28), C26(H26), C27(H27),
 C4(H4), C7(H7), C16(H16)
;

loop_
_space_group_symop_operation_xyz
'x, y, z'
'-x, y+1/2, -z+1/2'
'-x, -y, -z'
'x, -y-1/2, z-1/2'

loop_
_atom_site_label
_atom_site_type_symbol
_atom_site_fract_x
_atom_site_fract_y
_atom_site_fract_z
_atom_site_U_iso_or_equiv
_atom_site_adp_type
_atom_site_occupancy
_atom_site_site_symmetry_order
_atom_site_calc_flag
_atom_site_refinement_flags_posn
_atom_site_refinement_flags_adp
_atom_site_refinement_flags_occupancy
_atom_site_disorder_assembly
_atom_site_disorder_group
Cl1 Cl 0.95801(3) 0.13164(8) 0.32362(9) 0.0820(3) Uani 1 1 d . . . . .
O1 O 0.30527(8) 0.36018(18) 0.92112(17) 0.0575(5) Uani 1 1 d . . . . .
N1 N 0.75550(8) 0.3461(2) 0.42215(18) 0.0448(5) Uani 1 1 d . . . . .
N2 N 0.65779(9) 0.3809(2) 0.58260(18) 0.0482(5) Uani 1 1 d . . . . .
C22 C 0.64837(11) 0.3936(3) 0.4506(2) 0.0495(6) Uani 1 1 d . . . . .
H22A H 0.6158 0.4574 0.4315 0.059 Uiso 1 1 calc R . . . .
H22B H 0.6360 0.3076 0.4162 0.059 Uiso 1 1 calc R . . . .
C12 C 0.40245(11) 0.2679(3) 0.6751(2) 0.0508(7) Uani 1 1 d . . . . .
H12 H 0.3778 0.2068 0.6313 0.061 Uiso 1 1 calc R . . . .
C11 C 0.38385(11) 0.3184(2) 0.7847(2) 0.0463(6) Uani 1 1 d . . . . .
C24 C 0.85340(11) 0.2564(2) 0.3714(2) 0.0469(6) Uani 1 1 d . . . . .
H24 H 0.8505 0.1916 0.4316 0.056 Uiso 1 1 calc R . . . .
C20 C 0.76509(11) 0.3295(3) 0.5540(2) 0.0571(7) Uani 1 1 d . . . . .
H20A H 0.7787 0.4139 0.5903 0.069 Uiso 1 1 calc R . . . .
H20B H 0.7968 0.2632 0.5715 0.069 Uiso 1 1 calc R . . . .
C14 C 0.49538(11) 0.3990(3) 0.6920(3) 0.0507(7) Uani 1 1 d . . . . .
C13 C 0.45739(11) 0.3079(3) 0.6307(2) 0.0525(7) Uani 1 1 d . . . . .
H13 H 0.4690 0.2723 0.5574 0.063 Uiso 1 1 calc R . . . .
C23 C 0.80744(10) 0.3531(2) 0.3537(2) 0.0426(6) Uani 1 1 d . . . . .
C6 C 0.23540(11) 0.4163(3) 1.0657(2) 0.0502(7) Uani 1 1 d . . . . .
H6 H 0.2619 0.4847 1.0916 0.060 Uiso 1 1 calc R . . . .
C10 C 0.32434(11) 0.2709(3) 0.8299(2) 0.0533(7) Uani 1 1 d . . . . .
H10A H 0.2936 0.2676 0.7628 0.064 Uiso 1 1 calc R . . . .
H10B H 0.3292 0.1813 0.8633 0.064 Uiso 1 1 calc R . . . .
C5 C 0.25040(11) 0.3321(3) 0.9713(2) 0.0475(6) Uani 1 1 d . . . . .
C15 C 0.47636(12) 0.4489(3) 0.8006(3) 0.0602(8) Uani 1 1 d . . . . .
H15 H 0.5008 0.5107 0.8441 0.072 Uiso 1 1 calc R . . . .
C28 C 0.81439(11) 0.4480(3) 0.2628(2) 0.0479(6) Uani 1 1 d . . . . .
H28 H 0.7848 0.5140 0.2490 0.057 Uiso 1 1 calc R . . . .
C17 C 0.55386(12) 0.4451(3) 0.6399(3) 0.0621(8) Uani 1 1 d . . . . .
H17A H 0.5448 0.4760 0.5572 0.074 Uiso 1 1 calc R . . . .
H17B H 0.5699 0.5208 0.6871 0.074 Uiso 1 1 calc R . . . .
C26 C 0.90951(12) 0.3506(3) 0.2096(3) 0.0559(7) Uani 1 1 d . . . . .
H26 H 0.9431 0.3495 0.1619 0.067 Uiso 1 1 calc R . . . .
C21 C 0.70578(10) 0.4401(3) 0.3939(2) 0.0470(6) Uani 1 1 d . . . . .
H21A H 0.6983 0.4467 0.3064 0.056 Uiso 1 1 calc R . . . .
H21B H 0.7171 0.5284 0.4248 0.056 Uiso 1 1 calc R . . . .
C25 C 0.90288(11) 0.2568(3) 0.3000(2) 0.0501(7) Uani 1 1 d . . . . .
C2 C 0.10706(12) 0.1124(3) 0.9606(3) 0.0633(8) Uani 1 1 d . . . . .
H2A H 0.1223 0.0222 0.9755 0.076 Uiso 1 1 calc R . . . .
H2B H 0.0916 0.1191 0.8764 0.076 Uiso 1 1 calc R . . . .
C27 C 0.86455(12) 0.4456(3) 0.1928(2) 0.0555(7) Uani 1 1 d . . . . .
H27 H 0.8680 0.5102 0.1325 0.067 Uiso 1 1 calc R . . . .
C8 C 0.14149(11) 0.2969(3) 1.0826(2) 0.0498(6) Uani 1 1 d . . . . .
C4 C 0.21119(11) 0.2312(3) 0.9320(2) 0.0497(6) Uani 1 1 d . . . . .
H4 H 0.2211 0.1751 0.8686 0.060 Uiso 1 1 calc R . . . .
C19 C 0.70695(11) 0.2854(3) 0.6097(3) 0.0619(8) Uani 1 1 d . . . . .
H19A H 0.6950 0.1979 0.5781 0.074 Uiso 1 1 calc R . . . .
H19B H 0.7142 0.2776 0.6972 0.074 Uiso 1 1 calc R . . . .
C7 C 0.18104(12) 0.3982(3) 1.1210(2) 0.0529(7) Uani 1 1 d . . . . .
H7 H 0.1711 0.4544 1.1842 0.063 Uiso 1 1 calc R . . . .
C9 C 0.08040(13) 0.2580(3) 1.1277(3) 0.0719(9) Uani 1 1 d . . . . .
H9A H 0.0848 0.2279 1.2116 0.086 Uiso 1 1 calc R . . . .
H9B H 0.0524 0.3334 1.1225 0.086 Uiso 1 1 calc R . . . .
C3 C 0.15654(11) 0.2140(2) 0.9881(2) 0.0471(6) Uani 1 1 d . . . . .
C16 C 0.42141(12) 0.4086(3) 0.8465(3) 0.0591(7) Uani 1 1 d . . . . .
H16 H 0.4100 0.4434 0.9202 0.071 Uiso 1 1 calc R . . . .
C18 C 0.60224(11) 0.3379(3) 0.6388(3) 0.0596(8) Uani 1 1 d . . . . .
H18A H 0.6128 0.3104 0.7219 0.072 Uiso 1 1 calc R . . . .
H18B H 0.5855 0.2604 0.5951 0.072 Uiso 1 1 calc R . . . .
C1 C 0.05755(13) 0.1458(4) 1.0455(3) 0.0779(10) Uani 1 1 d . . . . .
H1A H 0.0207 0.1734 0.9990 0.094 Uiso 1 1 calc R . . . .
H1B H 0.0481 0.0677 1.0934 0.094 Uiso 1 1 calc R . . . .

loop_
_atom_site_aniso_label
_atom_site_aniso_U_11
_atom_site_aniso_U_22
_atom_site_aniso_U_33
_atom_site_aniso_U_23
_atom_site_aniso_U_13
_atom_site_aniso_U_12
Cl1 0.0555(5) 0.0728(5) 0.1206(8) 0.0054(5) 0.0291(5) 0.0174(4)
O1 0.0457(10) 0.0623(11) 0.0665(12) -0.0062(9) 0.0202(9) -0.0051(8)
N1 0.0390(11) 0.0552(12) 0.0408(12) 0.0095(10) 0.0069(9) 0.0106(9)
N2 0.0407(11) 0.0600(13) 0.0446(12) 0.0111(10) 0.0097(10) 0.0070(10)
C22 0.0415(14) 0.0573(16) 0.0499(16) 0.0040(13) 0.0040(12) 0.0093(12)
C12 0.0487(15) 0.0477(15) 0.0568(17) 0.0009(13) 0.0096(13) -0.0006(12)
C11 0.0422(14) 0.0460(14) 0.0514(16) 0.0084(12) 0.0085(12) 0.0047(11)
C24 0.0436(14) 0.0452(14) 0.0525(16) 0.0028(12) 0.0085(12) -0.0001(11)
C20 0.0432(15) 0.0811(19) 0.0476(17) 0.0168(14) 0.0073(12) 0.0149(14)
C14 0.0426(14) 0.0482(15) 0.0626(18) 0.0065(13) 0.0140(13) 0.0044(12)
C13 0.0524(16) 0.0519(15) 0.0546(17) 0.0024(13) 0.0165(13) 0.0089(13)
C23 0.0398(13) 0.0470(14) 0.0411(14) -0.0021(11) 0.0045(11) -0.0023(11)
C6 0.0460(15) 0.0531(15) 0.0519(16) 0.0014(13) 0.0052(13) -0.0016(12)
C10 0.0486(15) 0.0534(15) 0.0597(17) 0.0004(13) 0.0187(13) 0.0003(12)
C5 0.0400(14) 0.0552(15) 0.0480(16) 0.0087(13) 0.0092(12) 0.0040(12)
C15 0.0494(16) 0.0646(18) 0.0678(19) -0.0112(15) 0.0127(15) -0.0092(13)
C28 0.0464(15) 0.0523(15) 0.0449(15) 0.0049(12) 0.0033(12) 0.0005(12)
C17 0.0501(16) 0.0583(17) 0.080(2) 0.0003(15) 0.0253(15) -0.0002(13)
C26 0.0450(15) 0.0675(18) 0.0569(18) -0.0073(15) 0.0161(13) -0.0118(14)
C21 0.0454(14) 0.0571(15) 0.0388(14) 0.0051(12) 0.0058(12) 0.0109(12)
C25 0.0368(14) 0.0520(15) 0.0623(18) -0.0100(13) 0.0083(13) -0.0005(11)
C2 0.0600(18) 0.0623(18) 0.068(2) 0.0070(15) 0.0113(15) -0.0070(14)
C27 0.0535(16) 0.0636(17) 0.0499(17) 0.0064(14) 0.0079(13) -0.0102(14)
C8 0.0458(15) 0.0523(15) 0.0523(16) 0.0124(13) 0.0109(13) 0.0071(12)
C4 0.0489(15) 0.0512(15) 0.0503(16) 0.0030(13) 0.0124(13) 0.0040(12)
C19 0.0466(15) 0.081(2) 0.0593(18) 0.0278(16) 0.0160(14) 0.0172(14)
C7 0.0544(16) 0.0582(16) 0.0473(16) 0.0023(13) 0.0132(13) 0.0092(13)
C9 0.0579(18) 0.072(2) 0.089(2) 0.0020(18) 0.0320(17) -0.0036(15)
C3 0.0441(14) 0.0482(14) 0.0493(16) 0.0110(12) 0.0052(12) 0.0030(11)
C16 0.0544(17) 0.0677(18) 0.0568(18) -0.0074(15) 0.0172(14) -0.0019(14)
C18 0.0478(15) 0.0658(18) 0.0672(19) 0.0191(15) 0.0187(14) 0.0072(13)
C1 0.0521(18) 0.101(3) 0.082(2) 0.002(2) 0.0139(17) -0.0092(17)

loop_
_atom_type_symbol
_atom_type_description
_atom_type_scat_dispersion_real
_atom_type_scat_dispersion_imag
_atom_type_scat_source
C C 0.0033 0.0016 'International Tables Vol C Tables 4.2.6.8 and 6.1.1.4'
H H 0.0000 0.0000 'International Tables Vol C Tables 4.2.6.8 and 6.1.1.4'
N N 0.0061 0.0033 'International Tables Vol C Tables 4.2.6.8 and 6.1.1.4'
O O 0.0106 0.0060 'International Tables Vol C Tables 4.2.6.8 and 6.1.1.4'
Cl Cl 0.1484 0.1585 'International Tables Vol C Tables 4.2.6.8 and 6.1.1.4'

loop_
_geom_angle_atom_site_label_1
_geom_angle_atom_site_label_2
_geom_angle_atom_site_label_3
_geom_angle
_geom_angle_site_symmetry_1
_geom_angle_site_symmetry_3
C5 O1 C10 117.05(19) . .
C23 N1 C20 117.67(19) . .
C23 N1 C21 118.31(19) . .
C21 N1 C20 110.22(19) . .
C22 N2 C18 112.0(2) . .
C19 N2 C22 108.7(2) . .
C19 N2 C18 110.32(19) . .
N2 C22 H22A 109.3 . .
N2 C22 H22B 109.3 . .
N2 C22 C21 111.4(2) . .
H22A C22 H22B 108.0 . .
C21 C22 H22A 109.3 . .
C21 C22 H22B 109.3 . .
C11 C12 H12 119.7 . .
C13 C12 H12 119.7 . .
C13 C12 C11 120.6(3) . .
C12 C11 C10 118.6(2) . .
C16 C11 C12 117.9(2) . .
C16 C11 C10 123.4(2) . .
C23 C24 H24 119.9 . .
C25 C24 H24 119.9 . .
C25 C24 C23 120.3(2) . .
N1 C20 H20A 109.4 . .
N1 C20 H20B 109.4 . .
N1 C20 C19 111.1(2) . .
H20A C20 H20B 108.0 . .
C19 C20 H20A 109.4 . .
C19 C20 H20B 109.4 . .
C13 C14 C15 117.1(2) . .
C13 C14 C17 121.1(2) . .
C15 C14 C17 121.8(3) . .
C12 C13 H13 119.0 . .
C14 C13 C12 121.9(2) . .
C14 C13 H13 119.0 . .
C24 C23 N1 119.4(2) . .
C28 C23 N1 123.1(2) . .
C28 C23 C24 117.3(2) . .
C5 C6 H6 120.0 . .
C7 C6 H6 120.0 . .
C7 C6 C5 119.9(2) . .
O1 C10 C11 109.6(2) . .
O1 C10 H10A 109.8 . .
O1 C10 H10B 109.8 . .
C11 C10 H10A 109.8 . .
C11 C10 H10B 109.8 . .
H10A C10 H10B 108.2 . .
O1 C5 C6 115.3(2) . .
C4 C5 O1 124.4(2) . .
C4 C5 C6 120.3(2) . .
C14 C15 H15 119.3 . .
C14 C15 C16 121.4(3) . .
C16 C15 H15 119.3 . .
C23 C28 H28 119.5 . .
C27 C28 C23 121.0(2) . .
C27 C28 H28 119.5 . .
C14 C17 H17A 108.8 . .
C14 C17 H17B 108.8 . .
H17A C17 H17B 107.7 . .
C18 C17 C14 113.7(2) . .
C18 C17 H17A 108.8 . .
C18 C17 H17B 108.8 . .
C25 C26 H26 121.3 . .
C27 C26 H26 121.3 . .
C27 C26 C25 117.3(2) . .
N1 C21 C22 110.3(2) . .
N1 C21 H21A 109.6 . .
N1 C21 H21B 109.6 . .
C22 C21 H21A 109.6 . .
C22 C21 H21B 109.6 . .
H21A C21 H21B 108.1 . .
C24 C25 Cl1 118.4(2) . .
C24 C25 C26 122.3(2) . .
C26 C25 Cl1 119.32(19) . .
H2A C2 H2B 108.8 . .
C3 C2 H2A 110.7 . .
C3 C2 H2B 110.7 . .
C3 C2 C1 105.3(2) . .
C1 C2 H2A 110.7 . .
C1 C2 H2B 110.7 . .
C28 C27 H27 119.1 . .
C26 C27 C28 121.8(3) . .
C26 C27 H27 119.1 . .
C7 C8 C9 130.0(2) . .
C7 C8 C3 119.5(2) . .
C3 C8 C9 110.5(2) . .
C5 C4 H4 120.3 . .
C5 C4 C3 119.3(2) . .
C3 C4 H4 120.3 . .
N2 C19 C20 111.0(2) . .
N2 C19 H19A 109.4 . .
N2 C19 H19B 109.4 . .
C20 C19 H19A 109.4 . .
C20 C19 H19B 109.4 . .
H19A C19 H19B 108.0 . .
C6 C7 H7 119.9 . .
C8 C7 C6 120.3(2) . .
C8 C7 H7 119.9 . .
C8 C9 H9A 110.7 . .
C8 C9 H9B 110.7 . .
H9A C9 H9B 108.8 . .
C1 C9 C8 105.3(2) . .
C1 C9 H9A 110.7 . .
C1 C9 H9B 110.7 . .
C8 C3 C2 110.6(2) . .
C8 C3 C4 120.7(2) . .
C4 C3 C2 128.7(2) . .
C11 C16 C15 121.1(2) . .
C11 C16 H16 119.5 . .
C15 C16 H16 119.5 . .
N2 C18 C17 113.6(2) . .
N2 C18 H18A 108.8 . .
N2 C18 H18B 108.8 . .
C17 C18 H18A 108.8 . .
C17 C18 H18B 108.8 . .
H18A C18 H18B 107.7 . .
C2 C1 H1A 110.1 . .
C2 C1 H1B 110.1 . .
C9 C1 C2 108.0(2) . .
C9 C1 H1A 110.1 . .
C9 C1 H1B 110.1 . .
H1A C1 H1B 108.4 . .

loop_
_geom_bond_atom_site_label_1
_geom_bond_atom_site_label_2
_geom_bond_distance
_geom_bond_site_symmetry_2
Cl1 C25 1.746(3) .
O1 C10 1.423(3) .
O1 C5 1.382(3) .
N1 C20 1.464(3) .
N1 C23 1.404(3) .
N1 C21 1.457(3) .
N2 C22 1.461(3) .
N2 C19 1.455(3) .
N2 C18 1.463(3) .
C22 H22A 0.9700 .
C22 H22B 0.9700 .
C22 C21 1.511(3) .
C12 H12 0.9300 .
C12 C11 1.390(3) .
C12 C13 1.386(3) .
C11 C10 1.500(3) .
C11 C16 1.372(4) .
C24 H24 0.9300 .
C24 C23 1.400(3) .
C24 C25 1.377(3) .
C20 H20A 0.9700 .
C20 H20B 0.9700 .
C20 C19 1.512(3) .
C14 C13 1.381(4) .
C14 C15 1.382(4) .
C14 C17 1.508(3) .
C13 H13 0.9300 .
C23 C28 1.392(3) .
C6 H6 0.9300 .
C6 C5 1.390(3) .
C6 C7 1.382(3) .
C10 H10A 0.9700 .
C10 H10B 0.9700 .
C5 C4 1.376(3) .
C15 H15 0.9300 .
C15 C16 1.393(4) .
C28 H28 0.9300 .
C28 C27 1.380(3) .
C17 H17A 0.9700 .
C17 H17B 0.9700 .
C17 C18 1.506(3) .
C26 H26 0.9300 .
C26 C25 1.380(4) .
C26 C27 1.371(4) .
C21 H21A 0.9700 .
C21 H21B 0.9700 .
C2 H2A 0.9700 .
C2 H2B 0.9700 .
C2 C3 1.502(4) .
C2 C1 1.511(4) .
C27 H27 0.9300 .
C8 C7 1.380(4) .
C8 C9 1.507(3) .
C8 C3 1.384(4) .
C4 H4 0.9300 .
C4 C3 1.391(3) .
C19 H19A 0.9700 .
C19 H19B 0.9700 .
C7 H7 0.9300 .
C9 H9A 0.9700 .
C9 H9B 0.9700 .
C9 C1 1.505(4) .
C16 H16 0.9300 .
C18 H18A 0.9700 .
C18 H18B 0.9700 .
C1 H1A 0.9700 .
C1 H1B 0.9700 .
